data_7703444
loop_
_publ_author_name
'Landman, Iris R.'
'Suleymanov, Abdusalom A.'
'Fadaei-Tirani, Farzaneh'
'Scopelliti, Rosario'
'Chadwick, F. Mark'
'Severin, Kay'

_publ_section_title
;
 Br\/onsted and Lewis acid adducts of triazenes.
;
_journal_issue 7
_journal_name_full 'Dalton transactions (Cambridge, England : 2003)'
_journal_page_first 2317
_journal_page_last 2322
_journal_paper_doi 10.1039/d0dt00049c
_journal_volume 49
_journal_year 2020
_chemical_formula_moiety 'C22 H30 Cl2 N6 Pd'
_chemical_formula_sum 'C22 H30 Cl2 N6 Pd'
_chemical_formula_weight 555.82
_chemical_name_common (TolTr)2PdCl2
_chemical_name_systematic AS868
_space_group_crystal_system triclinic
_space_group_IT_number 2
_space_group_name_Hall '-P 1'
_space_group_name_H-M_alt 'P -1'
_atom_sites_solution_hydrogens geom
_atom_sites_solution_primary dual
_atom_sites_solution_secondary difmap
_audit_creation_date 2019-04-28
_audit_creation_method
;
Olex2 1.2
(compiled 2018.05.29 svn.r3508 for OlexSys, GUI svn.r5506)
;
_audit_update_record
;
2019-11-04 deposited with the CCDC.	2020-02-04 downloaded from the CCDC.
;
_cell_angle_alpha 82.298(9)
_cell_angle_beta 68.456(10)
_cell_angle_gamma 70.100(10)
_cell_formula_units_Z 2
_cell_length_a 9.2984(10)
_cell_length_b 12.1013(13)
_cell_length_c 12.2378(13)
_cell_measurement_reflns_used 3328
_cell_measurement_temperature 140.00(10)
_cell_measurement_theta_max 72.6280
_cell_measurement_theta_min 3.8500
_cell_volume 1204.3(2)
_computing_cell_refinement 'CrysAlisPro 1.171.40.20a (Rigaku OD, 2018)'
_computing_data_collection 'CrysAlisPro 1.171.40.20a (Rigaku OD, 2018)'
_computing_data_reduction 'CrysAlisPro 1.171.40.20a (Rigaku OD, 2018)'
_computing_molecular_graphics 'Olex2 (Dolomanov et al., 2009)'
_computing_publication_material 'Olex2 (Dolomanov et al., 2009)'
_computing_structure_refinement 'ShelXL (Sheldrick, 2015)'
_computing_structure_solution 'ShelXT (Sheldrick, 2015)'
_diffrn_ambient_environment N~2~
_diffrn_ambient_temperature 140.00(10)
_diffrn_detector 'CCD plate'
_diffrn_detector_area_resol_mean 5.2817
_diffrn_detector_type AtlasS2
_diffrn_measured_fraction_theta_full 0.985
_diffrn_measured_fraction_theta_max 0.985
_diffrn_measurement_details
;
List of Runs (angles in degrees, time in seconds):

  # Type    Start    End  Width  t~exp~   \w     \q     \k     \f   Frames
#--------------------------------------------------------------------------
  1  \w    -55.00  35.00   1.00    4.00    --  -40.66  77.00 120.00   90
  2  \w   -113.00 -14.00   1.00    4.00    --  -40.66 -57.00   0.00   99
  3  \w    -41.00 -15.00   1.00    4.00    --  -40.66  57.00   0.00   26
  4  \w     46.00  95.00   1.00    4.00    --   40.66-125.00 -60.00   49
  5  \w     14.00  63.00   1.00    4.00    --   40.66  57.00-120.00   49
  6  \w     44.00 115.00   1.00    4.00    --   40.66  38.00 -90.00   71
  7  \w     44.00 134.00   1.00   16.00    --  107.03 -61.00 -30.00   90
  8  \w     82.00 178.00   1.00   16.00    --  107.03  61.00 -60.00   96
  9  \w     86.00 117.00   1.00   16.00    --  107.03-125.00-180.00   31
 10  \w    105.00 169.00   1.00   16.00    --  107.03 125.00-120.00   64
 11  \w     77.00 104.00   1.00   16.00    --  107.03-125.00  30.00   27
 12  \w     83.00 156.00   1.00   16.00    --  107.03  45.00   0.00   73
 13  \w     43.00  78.00   1.00   16.00    --  107.03 -94.00-180.00   35
 14  \w    101.00 157.00   1.00   16.00    --  107.03  30.00  90.00   56
 15  \w     34.00 130.00   1.00   16.00    --  107.03 -45.00 150.00   96
 16  \w     90.00 117.00   1.00   16.00    --  107.03-125.00  90.00   27
 17  \w     36.00  61.00   1.00   16.00    --  107.03-125.00  90.00   25
 18  \w     55.00 140.00   1.00   16.00    --  107.03 -77.00-150.00   85
 19  \w     44.00  71.00   1.00   16.00    --  107.03-125.00-180.00   27
 20  \w     93.00 118.00   1.00   16.00    --  107.03-125.00 -60.00   25
 21  \w    102.00 167.00   1.00   16.00    --  107.03  15.00  60.00   65
;
_diffrn_measurement_device 'four-circle diffractometer'
_diffrn_measurement_device_type 'SuperNova, Dual, Cu at home/near, AtlasS2'
_diffrn_measurement_method '\w scans'
_diffrn_orient_matrix_type 'CrysAlisPro convention (1999,Acta A55,543-557)'
_diffrn_orient_matrix_UB_11 -0.1390341000
_diffrn_orient_matrix_UB_12 0.1168539000
_diffrn_orient_matrix_UB_13 0.0095779000
_diffrn_orient_matrix_UB_21 -0.0974579000
_diffrn_orient_matrix_UB_22 -0.0370814000
_diffrn_orient_matrix_UB_23 0.1226703000
_diffrn_orient_matrix_UB_31 0.0801049000
_diffrn_orient_matrix_UB_32 0.0574672000
_diffrn_orient_matrix_UB_33 0.0563873000
_diffrn_radiation_monochromator mirror
_diffrn_radiation_probe x-ray
_diffrn_radiation_type CuK\a
_diffrn_radiation_wavelength 1.54184
_diffrn_reflns_av_R_equivalents 0.0640
_diffrn_reflns_av_unetI/netI 0.0856
_diffrn_reflns_Laue_measured_fraction_full 0.985
_diffrn_reflns_Laue_measured_fraction_max 0.985
_diffrn_reflns_limit_h_max 11
_diffrn_reflns_limit_h_min -8
_diffrn_reflns_limit_k_max 14
_diffrn_reflns_limit_k_min -14
_diffrn_reflns_limit_l_max 14
_diffrn_reflns_limit_l_min -13
_diffrn_reflns_number 7530
_diffrn_reflns_point_group_measured_fraction_full 0.985
_diffrn_reflns_point_group_measured_fraction_max 0.985
_diffrn_reflns_theta_full 66.580
_diffrn_reflns_theta_max 66.580
_diffrn_reflns_theta_min 3.884
_diffrn_source 'micro-focus sealed X-ray tube'
_diffrn_source_type 'SuperNova (Cu) X-ray Source'
_exptl_absorpt_coefficient_mu 8.423
_exptl_absorpt_correction_T_max 1.000
_exptl_absorpt_correction_T_min 0.214
_exptl_absorpt_correction_type gaussian
_exptl_absorpt_process_details
;
CrysAlisPro 1.171.40.20a (Rigaku Oxford Diffraction, 2018).
 Numerical absorption correction based on Gaussian integration over
 a multifaceted crystal model.
 Empirical absorption correction using spherical harmonics 
 as implemented in SCALE3 ABSPACK scaling algorithm
;
_exptl_crystal_colour 'clear intense orange'
_exptl_crystal_density_diffrn 1.533
_exptl_crystal_description prism
_exptl_crystal_F_000 568
_exptl_crystal_size_max 0.36
_exptl_crystal_size_mid 0.134
_exptl_crystal_size_min 0.101
_refine_diff_density_max 2.430
_refine_diff_density_min -1.475
_refine_diff_density_rms 0.276
_refine_ls_extinction_method none
_refine_ls_goodness_of_fit_ref 1.094
_refine_ls_hydrogen_treatment constr
_refine_ls_matrix_type full
_refine_ls_number_parameters 282
_refine_ls_number_reflns 4181
_refine_ls_number_restraints 0
_refine_ls_restrained_S_all 1.094
_refine_ls_R_factor_all 0.1062
_refine_ls_R_factor_gt 0.0935
_refine_ls_shift/su_max 0.000
_refine_ls_shift/su_mean 0.000
_refine_ls_structure_factor_coef Fsqd
_refine_ls_weighting_details 'w=1/[\s^2^(Fo^2^)+(0.1631P)^2^+2.7798P] where P=(Fo^2^+2Fc^2^)/3'
_refine_ls_weighting_scheme calc
_refine_ls_wR_factor_gt 0.2469
_refine_ls_wR_factor_ref 0.2614
_reflns_Friedel_coverage 0.000
_reflns_number_gt 3447
_reflns_number_total 4181
_reflns_threshold_expression 'I > 2\s(I)'
_cod_data_source_file d0dt00049c2.cif
_cod_data_source_block as868
_cod_depositor_comments
;
The following automatic conversions were performed:

data item '_exptl_absorpt_correction_type' value 'Gaussian' was
changed to 'gaussian' in accordance with the
/home/data/users/saulius/crontab/automatic-downloads/rss-feeds/RSC/lib/dictionaries/cif_core.dic
dictionary named 'cif_core.dic' version 2.4.2 last updated on
2011-04-26.

Automatic conversion script
Id: cif_fix_values 7556 2019-12-06 15:28:31Z antanas 

 Adding full bibliography for 7703444--7703450.cif.
;
_cod_database_code 7703444
_shelx_shelxl_version_number 2018/3
_audit_contact_author 'Farzaneh Fadaei Tirani'
_chemical_oxdiff_formula 'C22 H30 N6 Cl2 Pd1'
_shelx_space_group_comment
;
The symmetry employed for this shelxl refinement is uniquely defined
by the following loop, which should always be used as a source of
symmetry information in preference to the above space-group names.
They are only intended as comments.
;
_reflns_odcompleteness_completeness 98.44
_reflns_odcompleteness_iscentric 1
_reflns_odcompleteness_theta 66.97
_olex2_refinement_description
;
1. Fixed Uiso
 At 1.2 times of:
  All C(H) groups, All C(H,H) groups
 At 1.5 times of:
  All C(H,H,H) groups
2.a Secondary CH2 refined with riding coordinates:
 C1(H1A,H1B), C2(H2A,H2B), C3(H3A,H3B), C4(H4A,H4B), C12(H12A,H12B), C13(H13A,
 H13B), C14(H14A,H14B), C15(H15A,H15B)
2.b Aromatic/amide H refined with riding coordinates:
 C6(H6), C7(H7), C9(H9), C10(H10), C17(H17), C18(H18), C20(H20), C21(H21)
2.c Idealised Me refined as rotating group:
 C11(H11A,H11B,H11C), C22(H22A,H22B,H22C)
;
_olex2_submission_special_instructions 'No special instructions were received'
_oxdiff_exptl_absorpt_empirical_details
;
Empirical correction (ABSPACK) includes:
- Absorption correction using spherical harmonics
- Frame scaling
- Detector area scaling
- B-factor correction
;
_oxdiff_exptl_absorpt_empirical_full_max 12.428
_oxdiff_exptl_absorpt_empirical_full_min 0.187

loop_
_space_group_symop_operation_xyz
'x, y, z'
'-x, -y, -z'

loop_
_atom_site_label
_atom_site_type_symbol
_atom_site_fract_x
_atom_site_fract_y
_atom_site_fract_z
_atom_site_U_iso_or_equiv
_atom_site_adp_type
_atom_site_occupancy
_atom_site_site_symmetry_order
_atom_site_calc_flag
_atom_site_refinement_flags_posn
Pd1 Pd 0.44531(8) 0.68559(5) 0.25318(5) 0.0346(3) Uani 1 1 d .
Cl1 Cl 0.6668(3) 0.6732(2) 0.08336(19) 0.0422(5) Uani 1 1 d .
Cl2 Cl 0.2301(3) 0.6899(2) 0.42591(19) 0.0445(6) Uani 1 1 d .
N1 N 0.2040(11) 0.6671(8) 0.1204(8) 0.0446(19) Uani 1 1 d .
N2 N 0.2904(11) 0.5673(7) 0.1475(7) 0.0410(18) Uani 1 1 d .
N3 N 0.3945(10) 0.5572(6) 0.1951(7) 0.0343(15) Uani 1 1 d .
N4 N 0.6544(11) 0.7570(7) 0.4011(7) 0.0418(18) Uani 1 1 d .
N5 N 0.5499(10) 0.8424(7) 0.3691(7) 0.0401(17) Uani 1 1 d .
N6 N 0.4714(10) 0.8267(7) 0.3103(7) 0.0362(16) Uani 1 1 d .
C1 C 0.2053(15) 0.7868(9) 0.1295(9) 0.048(2) Uani 1 1 d .
H1A H 0.313578 0.793227 0.089345 0.058 Uiso 1 1 calc R
H1B H 0.168677 0.808742 0.210947 0.058 Uiso 1 1 calc R
C2 C 0.0875(15) 0.8626(10) 0.0699(10) 0.054(3) Uani 1 1 d .
H2A H 0.028021 0.938353 0.107768 0.064 Uiso 1 1 calc R
H2B H 0.144618 0.874967 -0.012416 0.064 Uiso 1 1 calc R
C3 C -0.0263(17) 0.7933(11) 0.0838(13) 0.064(3) Uani 1 1 d .
H3A H -0.109542 0.803918 0.161301 0.076 Uiso 1 1 calc R
H3B H -0.078442 0.816693 0.025027 0.076 Uiso 1 1 calc R
C4 C 0.0848(16) 0.6681(11) 0.0666(12) 0.059(3) Uani 1 1 d .
H4A H 0.025689 0.613483 0.106431 0.071 Uiso 1 1 calc R
H4B H 0.137699 0.648787 -0.016101 0.071 Uiso 1 1 calc R
C5 C 0.4761(12) 0.4355(8) 0.2180(8) 0.0357(18) Uani 1 1 d .
C6 C 0.5527(13) 0.4119(9) 0.3024(9) 0.042(2) Uani 1 1 d .
H6 H 0.554213 0.473187 0.339927 0.050 Uiso 1 1 calc R
C7 C 0.6253(13) 0.2968(9) 0.3288(9) 0.043(2) Uani 1 1 d .
H7 H 0.674090 0.281040 0.385726 0.051 Uiso 1 1 calc R
C8 C 0.6273(14) 0.2039(9) 0.2722(9) 0.045(2) Uani 1 1 d .
C9 C 0.5530(14) 0.2303(10) 0.1892(10) 0.050(2) Uani 1 1 d .
H9 H 0.552827 0.168956 0.150821 0.060 Uiso 1 1 calc R
C10 C 0.4776(13) 0.3459(9) 0.1603(8) 0.042(2) Uani 1 1 d .
H10 H 0.429502 0.361385 0.102956 0.050 Uiso 1 1 calc R
C11 C 0.7097(17) 0.0778(9) 0.3025(11) 0.058(3) Uani 1 1 d .
H11A H 0.812898 0.071457 0.307367 0.087 Uiso 1 1 calc GR
H11B H 0.726304 0.026461 0.242539 0.087 Uiso 1 1 calc GR
H11C H 0.641747 0.055878 0.376672 0.087 Uiso 1 1 calc GR
C12 C 0.7084(14) 0.6307(8) 0.3778(9) 0.043(2) Uani 1 1 d .
H12A H 0.738507 0.616322 0.295031 0.051 Uiso 1 1 calc R
H12B H 0.624404 0.595684 0.423180 0.051 Uiso 1 1 calc R
C13 C 0.8566(15) 0.5836(9) 0.4176(11) 0.051(3) Uani 1 1 d .
H13A H 0.869433 0.503626 0.447221 0.061 Uiso 1 1 calc R
H13B H 0.955373 0.585182 0.353266 0.061 Uiso 1 1 calc R
C14 C 0.8189(14) 0.6662(9) 0.5141(9) 0.047(2) Uani 1 1 d .
H14A H 0.917527 0.664182 0.525697 0.056 Uiso 1 1 calc R
H14B H 0.744534 0.646807 0.587701 0.056 Uiso 1 1 calc R
C15 C 0.7394(14) 0.7865(10) 0.4670(10) 0.048(2) Uani 1 1 d .
H15A H 0.663801 0.839880 0.530543 0.058 Uiso 1 1 calc R
H15B H 0.820754 0.821587 0.416218 0.058 Uiso 1 1 calc R
C16 C 0.3609(12) 0.9355(8) 0.2862(8) 0.0382(19) Uani 1 1 d .
C17 C 0.2236(14) 0.9968(8) 0.3773(8) 0.044(2) Uani 1 1 d .
H17 H 0.201110 0.965735 0.453198 0.053 Uiso 1 1 calc R
C18 C 0.1219(13) 1.1030(8) 0.3549(9) 0.044(2) Uani 1 1 d .
H18 H 0.029633 1.142458 0.415643 0.053 Uiso 1 1 calc R
C19 C 0.1548(13) 1.1516(8) 0.2438(9) 0.041(2) Uani 1 1 d .
C20 C 0.2872(14) 1.0884(9) 0.1534(9) 0.048(2) Uani 1 1 d .
H20 H 0.307666 1.119057 0.077375 0.057 Uiso 1 1 calc R
C21 C 0.3904(13) 0.9803(9) 0.1736(9) 0.043(2) Uani 1 1 d .
H21 H 0.478472 0.938614 0.111725 0.052 Uiso 1 1 calc R
C22 C 0.0511(16) 1.2721(10) 0.2201(11) 0.060(3) Uani 1 1 d .
H22A H -0.012699 1.264723 0.176674 0.091 Uiso 1 1 calc GR
H22B H 0.120018 1.317863 0.175208 0.091 Uiso 1 1 calc GR
H22C H -0.020109 1.310247 0.293290 0.091 Uiso 1 1 calc GR

loop_
_atom_site_aniso_label
_atom_site_aniso_U_11
_atom_site_aniso_U_22
_atom_site_aniso_U_33
_atom_site_aniso_U_23
_atom_site_aniso_U_13
_atom_site_aniso_U_12
Pd1 0.0413(5) 0.0309(4) 0.0370(4) 0.0022(2) -0.0175(3) -0.0145(3)
Cl1 0.0450(13) 0.0464(12) 0.0377(11) 0.0021(8) -0.0124(9) -0.0203(10)
Cl2 0.0460(13) 0.0466(12) 0.0398(11) -0.0038(9) -0.0075(10) -0.0200(10)
N1 0.044(5) 0.043(5) 0.053(5) 0.003(3) -0.025(4) -0.013(4)
N2 0.049(5) 0.041(4) 0.042(4) 0.000(3) -0.024(4) -0.016(4)
N3 0.038(4) 0.028(4) 0.042(4) 0.001(3) -0.018(3) -0.013(3)
N4 0.057(5) 0.032(4) 0.049(4) 0.007(3) -0.032(4) -0.017(4)
N5 0.041(4) 0.037(4) 0.050(4) 0.005(3) -0.023(4) -0.017(3)
N6 0.037(4) 0.036(4) 0.040(4) -0.001(3) -0.015(3) -0.014(3)
C1 0.069(7) 0.038(5) 0.046(5) 0.003(4) -0.032(5) -0.013(5)
C2 0.065(7) 0.046(6) 0.060(6) 0.008(5) -0.032(6) -0.021(5)
C3 0.070(8) 0.055(7) 0.088(9) 0.002(6) -0.054(7) -0.019(6)
C4 0.063(7) 0.054(6) 0.078(8) -0.004(5) -0.049(7) -0.011(5)
C5 0.039(5) 0.030(4) 0.037(4) 0.003(3) -0.014(4) -0.010(4)
C6 0.054(6) 0.037(5) 0.046(5) 0.002(4) -0.026(5) -0.019(4)
C7 0.045(6) 0.035(5) 0.055(6) 0.002(4) -0.027(5) -0.012(4)
C8 0.054(6) 0.038(5) 0.046(5) 0.007(4) -0.017(5) -0.021(5)
C9 0.053(6) 0.047(6) 0.055(6) -0.005(4) -0.017(5) -0.021(5)
C10 0.050(6) 0.044(5) 0.039(5) -0.003(4) -0.020(4) -0.019(4)
C11 0.072(8) 0.034(5) 0.063(7) 0.003(4) -0.022(6) -0.015(5)
C12 0.055(6) 0.036(5) 0.047(5) 0.005(4) -0.029(5) -0.016(4)
C13 0.057(7) 0.033(5) 0.073(7) 0.005(4) -0.039(6) -0.012(4)
C14 0.053(6) 0.052(6) 0.049(5) 0.011(4) -0.028(5) -0.024(5)
C15 0.055(6) 0.049(6) 0.057(6) 0.004(4) -0.034(5) -0.022(5)
C16 0.035(5) 0.039(5) 0.048(5) 0.002(4) -0.020(4) -0.014(4)
C17 0.059(6) 0.037(5) 0.038(5) 0.002(4) -0.019(4) -0.018(4)
C18 0.047(6) 0.035(5) 0.050(5) 0.001(4) -0.018(5) -0.011(4)
C19 0.045(5) 0.033(4) 0.049(5) 0.001(4) -0.023(4) -0.010(4)
C20 0.055(6) 0.045(5) 0.040(5) 0.012(4) -0.019(5) -0.013(5)
C21 0.039(5) 0.038(5) 0.046(5) 0.000(4) -0.014(4) -0.004(4)
C22 0.067(8) 0.043(6) 0.062(7) 0.007(5) -0.031(6) -0.001(5)

loop_
_atom_type_symbol
_atom_type_description
_atom_type_scat_dispersion_real
_atom_type_scat_dispersion_imag
_atom_type_scat_source
C C 0.0181 0.0091 'International Tables Vol C Tables 4.2.6.8 and 6.1.1.4'
H H 0.0000 0.0000 'International Tables Vol C Tables 4.2.6.8 and 6.1.1.4'
Cl Cl 0.3639 0.7018 'International Tables Vol C Tables 4.2.6.8 and 6.1.1.4'
N N 0.0311 0.0180 'International Tables Vol C Tables 4.2.6.8 and 6.1.1.4'
Pd Pd 0.1215 3.9337 'International Tables Vol C Tables 4.2.6.8 and 6.1.1.4'

loop_
_exptl_crystal_face_index_h
_exptl_crystal_face_index_k
_exptl_crystal_face_index_l
_exptl_crystal_face_perp_dist
0 1 1 0.0475
-1 0 1 0.0977
-2 5 -3 0.0830
1 5 1 0.0178
0 0 1 0.0838
-2 1 1 0.1023
0 3 -5 0.0844
-5 1 0 0.1398
0 2 5 0.0564
3 5 -1 0.0193
-3 -5 2 0.1035
-1 -5 -3 0.0638
0 0 -1 0.0805
1 1 2 0.0996
0 -1 -1 0.0533
1 0 0 0.1203

loop_
_geom_angle_atom_site_label_1
_geom_angle_atom_site_label_2
_geom_angle_atom_site_label_3
_geom_angle
Cl1 Pd1 Cl2 177.40(8)
N3 Pd1 Cl1 90.7(2)
N3 Pd1 Cl2 88.5(2)
N3 Pd1 N6 173.5(3)
N6 Pd1 Cl1 92.1(2)
N6 Pd1 Cl2 89.0(2)
N2 N1 C1 130.8(8)
N2 N1 C4 117.9(8)
C1 N1 C4 111.3(8)
N3 N2 N1 122.6(8)
N2 N3 Pd1 129.2(6)
N2 N3 C5 112.4(7)
C5 N3 Pd1 118.2(6)
N5 N4 C12 129.5(8)
N5 N4 C15 117.4(8)
C15 N4 C12 113.1(8)
N6 N5 N4 122.5(8)
N5 N6 Pd1 136.4(6)
N5 N6 C16 112.0(7)
C16 N6 Pd1 111.3(5)
N1 C1 H1A 111.0
N1 C1 H1B 111.0
N1 C1 C2 103.6(8)
H1A C1 H1B 109.0
C2 C1 H1A 111.0
C2 C1 H1B 111.0
C1 C2 H2A 110.9
C1 C2 H2B 110.9
H2A C2 H2B 108.9
C3 C2 C1 104.3(9)
C3 C2 H2A 110.9
C3 C2 H2B 110.9
C2 C3 H3A 111.1
C2 C3 H3B 111.1
H3A C3 H3B 109.0
C4 C3 C2 103.4(10)
C4 C3 H3A 111.1
C4 C3 H3B 111.1
N1 C4 C3 102.4(9)
N1 C4 H4A 111.3
N1 C4 H4B 111.3
C3 C4 H4A 111.3
C3 C4 H4B 111.3
H4A C4 H4B 109.2
C6 C5 N3 118.2(8)
C10 C5 N3 121.2(8)
C10 C5 C6 120.6(9)
C5 C6 H6 120.4
C7 C6 C5 119.2(9)
C7 C6 H6 120.4
C6 C7 H7 119.3
C6 C7 C8 121.4(9)
C8 C7 H7 119.3
C7 C8 C11 120.3(10)
C9 C8 C7 117.8(10)
C9 C8 C11 121.9(10)
C8 C9 H9 118.8
C8 C9 C10 122.4(10)
C10 C9 H9 118.8
C5 C10 C9 118.6(9)
C5 C10 H10 120.7
C9 C10 H10 120.7
C8 C11 H11A 109.5
C8 C11 H11B 109.5
C8 C11 H11C 109.5
H11A C11 H11B 109.5
H11A C11 H11C 109.5
H11B C11 H11C 109.5
N4 C12 H12A 111.3
N4 C12 H12B 111.3
N4 C12 C13 102.2(7)
H12A C12 H12B 109.2
C13 C12 H12A 111.3
C13 C12 H12B 111.3
C12 C13 H13A 110.9
C12 C13 H13B 110.9
H13A C13 H13B 108.9
C14 C13 C12 104.2(9)
C14 C13 H13A 110.9
C14 C13 H13B 110.9
C13 C14 H14A 111.2
C13 C14 H14B 111.2
C13 C14 C15 102.8(8)
H14A C14 H14B 109.1
C15 C14 H14A 111.2
C15 C14 H14B 111.2
N4 C15 C14 102.5(8)
N4 C15 H15A 111.3
N4 C15 H15B 111.3
C14 C15 H15A 111.3
C14 C15 H15B 111.3
H15A C15 H15B 109.2
C17 C16 N6 120.2(8)
C21 C16 N6 120.2(9)
C21 C16 C17 119.6(9)
C16 C17 H17 120.0
C18 C17 C16 120.1(9)
C18 C17 H17 120.0
C17 C18 H18 119.6
C17 C18 C19 120.9(10)
C19 C18 H18 119.6
C18 C19 C20 118.7(9)
C18 C19 C22 121.2(10)
C20 C19 C22 120.1(9)
C19 C20 H20 119.3
C19 C20 C21 121.4(9)
C21 C20 H20 119.3
C16 C21 C20 119.3(9)
C16 C21 H21 120.4
C20 C21 H21 120.4
C19 C22 H22A 109.5
C19 C22 H22B 109.5
C19 C22 H22C 109.5
H22A C22 H22B 109.5
H22A C22 H22C 109.5
H22B C22 H22C 109.5

loop_
_geom_bond_atom_site_label_1
_geom_bond_atom_site_label_2
_geom_bond_distance
Pd1 Cl1 2.305(2)
Pd1 Cl2 2.308(2)
Pd1 N3 2.045(7)
Pd1 N6 2.046(7)
N1 N2 1.282(12)
N1 C1 1.471(13)
N1 C4 1.479(13)
N2 N3 1.267(11)
N3 C5 1.452(12)
N4 N5 1.286(12)
N4 C12 1.470(12)
N4 C15 1.462(12)
N5 N6 1.266(11)
N6 C16 1.441(12)
C1 H1A 0.9700
C1 H1B 0.9700
C1 C2 1.515(15)
C2 H2A 0.9700
C2 H2B 0.9700
C2 C3 1.511(16)
C3 H3A 0.9700
C3 H3B 0.9700
C3 C4 1.506(17)
C4 H4A 0.9700
C4 H4B 0.9700
C5 C6 1.406(13)
C5 C10 1.365(13)
C6 H6 0.9300
C6 C7 1.378(14)
C7 H7 0.9300
C7 C8 1.388(14)
C8 C9 1.376(16)
C8 C11 1.521(15)
C9 H9 0.9300
C9 C10 1.399(15)
C10 H10 0.9300
C11 H11A 0.9600
C11 H11B 0.9600
C11 H11C 0.9600
C12 H12A 0.9700
C12 H12B 0.9700
C12 C13 1.531(14)
C13 H13A 0.9700
C13 H13B 0.9700
C13 C14 1.514(15)
C14 H14A 0.9700
C14 H14B 0.9700
C14 C15 1.534(14)
C15 H15A 0.9700
C15 H15B 0.9700
C16 C17 1.398(15)
C16 C21 1.375(14)
C17 H17 0.9300
C17 C18 1.374(15)
C18 H18 0.9300
C18 C19 1.375(14)
C19 C20 1.381(15)
C19 C22 1.508(14)
C20 H20 0.9300
C20 C21 1.388(14)
C21 H21 0.9300
C22 H22A 0.9600
C22 H22B 0.9600
C22 H22C 0.9600

loop_
_geom_torsion_atom_site_label_1
_geom_torsion_atom_site_label_2
_geom_torsion_atom_site_label_3
_geom_torsion_atom_site_label_4
_geom_torsion
Pd1 N3 C5 C6 15.6(11)
Pd1 N3 C5 C10 -165.0(8)
Pd1 N6 C16 C17 105.9(8)
Pd1 N6 C16 C21 -74.7(10)
N1 N2 N3 Pd1 5.1(14)
N1 N2 N3 C5 179.6(9)
N1 C1 C2 C3 26.0(12)
N2 N1 C1 C2 173.7(10)
N2 N1 C4 C3 162.4(10)
N2 N3 C5 C6 -159.6(9)
N2 N3 C5 C10 19.7(13)
N3 C5 C6 C7 177.5(9)
N3 C5 C10 C9 -177.7(9)
N4 N5 N6 Pd1 6.4(15)
N4 N5 N6 C16 179.5(9)
N4 C12 C13 C14 29.7(11)
N5 N4 C12 C13 168.7(10)
N5 N4 C15 C14 167.0(9)
N5 N6 C16 C17 -69.0(11)
N5 N6 C16 C21 110.4(10)
N6 C16 C17 C18 177.4(9)
N6 C16 C21 C20 -176.5(9)
C1 N1 N2 N3 3.4(17)
C1 N1 C4 C3 -19.7(14)
C1 C2 C3 C4 -38.6(13)
C2 C3 C4 N1 35.2(13)
C4 N1 N2 N3 -179.2(10)
C4 N1 C1 C2 -3.8(13)
C5 C6 C7 C8 1.3(17)
C6 C5 C10 C9 1.7(16)
C6 C7 C8 C9 -0.5(17)
C6 C7 C8 C11 179.5(10)
C7 C8 C9 C10 0.3(17)
C8 C9 C10 C5 -0.9(17)
C10 C5 C6 C7 -1.9(16)
C11 C8 C9 C10 -179.7(10)
C12 N4 N5 N6 1.5(16)
C12 N4 C15 C14 -15.1(12)
C12 C13 C14 C15 -39.4(11)
C13 C14 C15 N4 33.0(11)
C15 N4 N5 N6 178.9(9)
C15 N4 C12 C13 -8.9(12)
C16 C17 C18 C19 -1.3(15)
C17 C16 C21 C20 2.9(15)
C17 C18 C19 C20 3.7(15)
C17 C18 C19 C22 -175.4(10)
C18 C19 C20 C21 -2.8(16)
C19 C20 C21 C16 -0.5(17)
C21 C16 C17 C18 -2.1(15)
C22 C19 C20 C21 176.3(11)

loop_
_exptl_oxdiff_crystal_face_indexfrac_h
_exptl_oxdiff_crystal_face_indexfrac_k
_exptl_oxdiff_crystal_face_indexfrac_l
_exptl_oxdiff_crystal_face_x
_exptl_oxdiff_crystal_face_y
_exptl_oxdiff_crystal_face_z
-0.0000 0.9999 1.0000 0.1264 0.0856 0.1138
-1.0000 -0.0001 1.0000 0.1486 0.2201 -0.0237
-2.0000 4.9998 -3.0003 0.8336 -0.3585 -0.0421
1.0000 4.9998 0.9998 0.4548 -0.1602 0.4238
-0.0000 -0.0000 1.0000 0.0096 0.1227 0.0564
-2.0001 0.9998 1.0000 0.4045 0.2805 -0.0464
0.0001 3.0001 -5.0003 0.3027 -0.7246 -0.1095
-5.0001 0.9996 -0.0000 0.8120 0.4502 -0.3431
-0.0001 1.9997 5.0000 0.2816 0.5392 0.3968
3.0001 5.0000 -1.0003 0.1576 -0.6005 0.4713
-3.0001 -5.0001 2.0003 -0.1480 0.7232 -0.4149
-1.0000 -4.9998 -2.9998 -0.4739 -0.0851 -0.5366
0.0000 0.0000 -1.0000 -0.0096 -0.1227 -0.0564
1.0000 1.0000 2.0000 -0.0030 0.1108 0.2503
0.0000 -0.9999 -1.0000 -0.1264 -0.0856 -0.1138
1.0000 0.0001 0.0000 -0.1390 -0.0975 0.0801
